data_4317225
loop_
_publ_author_name
'Jeremy M. Smith'
'Jeffrey R. Long'

_publ_section_title
;
 First-Row Transition Metal Complexes of the Strongly Donating
 Pentadentate Ligand PY4Im
;
_journal_name_full 'Inorganic Chemistry'
_journal_page_first 11223
_journal_page_last 11230
_journal_paper_doi 10.1021/ic1018407
_journal_volume 49
_journal_year 2010
_chemical_formula_sum 'C33 H32 F12 Mn N10 P2'
_chemical_formula_weight 913.56
_space_group_IT_number 2
_symmetry_cell_setting triclinic
_symmetry_space_group_name_Hall '-P 1'
_symmetry_space_group_name_H-M 'P -1'
_atom_sites_solution_hydrogens geom
_atom_sites_solution_primary direct
_atom_sites_solution_secondary difmap
_audit_creation_method SHELXL-97
_audit_update_record
;
2010-08-07 # Formatted by publCIF
;
_cell_angle_alpha 76.6290(10)
_cell_angle_beta 81.852(2)
_cell_angle_gamma 74.8660(10)
_cell_formula_units_Z 2
_cell_length_a 11.5016(12)
_cell_length_b 12.0590(12)
_cell_length_c 15.1054(16)
_cell_measurement_temperature 293(2)
_cell_volume 1960.2(4)
_computing_structure_refinement 'SHELXL-97 (Sheldrick, 2008)'
_diffrn_ambient_temperature 293(2)
_diffrn_measured_fraction_theta_full 0.996
_diffrn_measured_fraction_theta_max 0.996
_diffrn_radiation_monochromator graphite
_diffrn_radiation_source 'fine-focus sealed tube'
_diffrn_radiation_type MoK\a
_diffrn_radiation_wavelength 0.71073
_diffrn_reflns_av_R_equivalents 0.0259
_diffrn_reflns_av_sigmaI/netI 0.0158
_diffrn_reflns_limit_h_max 13
_diffrn_reflns_limit_h_min -13
_diffrn_reflns_limit_k_max 14
_diffrn_reflns_limit_k_min -14
_diffrn_reflns_limit_l_max 18
_diffrn_reflns_limit_l_min -18
_diffrn_reflns_number 43499
_diffrn_reflns_theta_full 25.35
_diffrn_reflns_theta_max 25.35
_diffrn_reflns_theta_min 1.39
_exptl_absorpt_coefficient_mu 0.516
_exptl_absorpt_correction_T_max 0.2590
_exptl_absorpt_correction_T_min 0.2335
_exptl_absorpt_correction_type multi-scan
_exptl_absorpt_process_details SADABS
_exptl_crystal_colour Colourless
_exptl_crystal_density_diffrn 1.548
_exptl_crystal_density_method 'not measured'
_exptl_crystal_F_000 926
_exptl_crystal_size_max 0.40
_exptl_crystal_size_mid 0.35
_exptl_crystal_size_min 0.05
_refine_diff_density_max 0.782
_refine_diff_density_min -0.677
_refine_diff_density_rms 0.055
_refine_ls_extinction_method none
_refine_ls_goodness_of_fit_ref 1.053
_refine_ls_hydrogen_treatment constr
_refine_ls_matrix_type full
_refine_ls_number_parameters 527
_refine_ls_number_reflns 7146
_refine_ls_number_restraints 0
_refine_ls_restrained_S_all 1.053
_refine_ls_R_factor_all 0.0443
_refine_ls_R_factor_gt 0.0402
_refine_ls_shift/su_max 0.006
_refine_ls_shift/su_mean 0.000
_refine_ls_structure_factor_coef Fsqd
_refine_ls_weighting_details 'calc w=1/[\s^2^(Fo^2^)+(0.0553P)^2^+1.7622P] where P=(Fo^2^+2Fc^2^)/3'
_refine_ls_weighting_scheme calc
_refine_ls_wR_factor_gt 0.1070
_refine_ls_wR_factor_ref 0.1110
_reflns_number_gt 6443
_reflns_number_total 7146
_reflns_threshold_expression >2\s(I)
_cod_data_source_file ic1018407_si_002_8.cif
_cod_data_source_block jms11a
_cod_depositor_comments
;

2020-09-02
Z value and formula fixed to values more according to usual
chemical conventions.                 miguel
;
_cod_original_formula_weight 456.78
_cod_original_formula_units_Z 4
_cod_original_formula_sum 'C16.50 H16 Ag0 Br0 F6 Mn0.50 N5 P'
_cod_database_code 4317225

loop_
_symmetry_equiv_pos_as_xyz
'x, y, z'
'-x, -y, -z'

loop_
_atom_site_label
_atom_site_type_symbol
_atom_site_fract_x
_atom_site_fract_y
_atom_site_fract_z
_atom_site_U_iso_or_equiv
_atom_site_adp_type
_atom_site_occupancy
_atom_site_symmetry_multiplicity
_atom_site_calc_flag
_atom_site_refinement_flags
_atom_site_disorder_assembly
_atom_site_disorder_group
Mn1 Mn 0.48674(3) 0.69623(3) 0.71557(2) 0.02381(10) Uani 1 1 d . . .
P2 P 0.28336(5) 0.91312(5) 0.34650(4) 0.03441(15) Uani 1 1 d . . .
P1 P 0.19040(7) 0.18341(6) 0.82148(5) 0.04643(18) Uani 1 1 d . . .
F7 F 0.29300(16) 0.77886(14) 0.39370(12) 0.0593(4) Uani 1 1 d . . .
F8 F 0.16355(16) 0.91050(18) 0.30640(15) 0.0733(5) Uani 1 1 d . . .
N11 N 0.64745(15) 0.44645(14) 0.75139(11) 0.0230(3) Uani 1 1 d . . .
F9 F 0.36120(17) 0.86996(15) 0.25920(12) 0.0624(5) Uani 1 1 d . . .
N21 N 0.77699(15) 0.54971(15) 0.73205(11) 0.0235(3) Uani 1 1 d . . .
N12 N 0.43383(16) 0.57077(15) 0.64694(11) 0.0258(4) Uani 1 1 d . . .
C64 C 0.87618(19) 0.61924(19) 0.55193(14) 0.0286(4) Uani 1 1 d . . .
H64 H 0.8285 0.5650 0.5652 0.034 Uiso 1 1 calc R . .
N17 N 0.50941(18) 0.81692(17) 0.79674(14) 0.0371(4) Uani 1 1 d . . .
F3 F 0.06879(17) 0.2195(2) 0.88377(14) 0.0793(6) Uani 1 1 d . . .
N16 N 0.55238(18) 0.80382(16) 0.58458(13) 0.0345(4) Uani 1 1 d . . .
C1 C 0.53022(18) 0.41302(17) 0.76706(14) 0.0250(4) Uani 1 1 d . . .
H1 H 0.5474 0.3271 0.7816 0.030 Uiso 1 1 calc R . .
C15 C 0.90817(19) 0.64387(18) 0.78921(14) 0.0270(4) Uani 1 1 d . . .
F6 F 0.3127(2) 0.1464(2) 0.76176(16) 0.0991(8) Uani 1 1 d . . .
F12 F 0.2030(2) 0.95373(19) 0.43257(14) 0.0807(6) Uani 1 1 d . . .
N13 N 0.42652(15) 0.57343(16) 0.84525(11) 0.0270(4) Uani 1 1 d . . .
F11 F 0.40299(19) 0.9103(2) 0.38624(19) 0.0989(8) Uani 1 1 d . . .
C32 C 0.3582(2) 0.4173(2) 0.57033(17) 0.0370(5) Uani 1 1 d . . .
H32 H 0.3323 0.3657 0.5448 0.044 Uiso 1 1 calc R . .
N15 N 0.84900(17) 0.69196(17) 0.85875(12) 0.0326(4) Uani 1 1 d . . .
F2 F 0.1854(2) 0.05003(19) 0.85103(17) 0.0912(7) Uani 1 1 d . . .
C11 C 0.65727(17) 0.55942(17) 0.73344(13) 0.0235(4) Uani 1 1 d . . .
C23 C 0.42322(19) 0.3785(2) 0.92543(15) 0.0351(5) Uani 1 1 d . . .
H23 H 0.4426 0.2985 0.9259 0.042 Uiso 1 1 calc R . .
F1 F 0.2632(2) 0.1633(3) 0.90775(18) 0.1058(9) Uani 1 1 d . . .
N18 N 0.29502(18) 0.80321(17) 0.70379(14) 0.0375(4) Uani 1 1 d . . .
C22 C 0.42411(19) 0.37563(19) 0.64611(16) 0.0312(5) Uani 1 1 d . . .
H22 H 0.4434 0.2959 0.6720 0.037 Uiso 1 1 calc R . .
F10 F 0.2721(2) 1.04431(15) 0.29627(17) 0.0928(8) Uani 1 1 d . . .
C21 C 0.75916(18) 0.36834(18) 0.76066(14) 0.0270(4) Uani 1 1 d . . .
H21 H 0.7745 0.2869 0.7728 0.032 Uiso 1 1 calc R . .
C53 C 0.36680(19) 0.6132(2) 0.91879(15) 0.0336(5) Uani 1 1 d . . .
H53 H 0.3469 0.6936 0.9167 0.040 Uiso 1 1 calc R . .
C2 C 0.82972(18) 0.65263(18) 0.71357(14) 0.0247(4) Uani 1 1 d . . .
H2 H 0.7622 0.7212 0.7163 0.030 Uiso 1 1 calc R . .
C25 C 1.0293(2) 0.5865(2) 0.78708(17) 0.0377(5) Uani 1 1 d . . .
H25 H 1.0674 0.5541 0.7372 0.045 Uiso 1 1 calc R . .
C31 C 0.84076(18) 0.43296(18) 0.74873(14) 0.0273(4) Uani 1 1 d . . .
H31 H 0.9239 0.4052 0.7511 0.033 Uiso 1 1 calc R . .
C43 C 0.3336(2) 0.5399(3) 0.99764(15) 0.0401(6) Uani 1 1 d . . .
H43 H 0.2934 0.5704 1.0478 0.048 Uiso 1 1 calc R . .
C12 C 0.46050(18) 0.45481(17) 0.68235(14) 0.0243(4) Uani 1 1 d . . .
C14 C 0.89337(18) 0.67278(18) 0.61804(14) 0.0264(4) Uani 1 1 d . . .
C42 C 0.3312(2) 0.5356(2) 0.53308(16) 0.0355(5) Uani 1 1 d . . .
H42 H 0.2874 0.5651 0.4820 0.043 Uiso 1 1 calc R . .
C33 C 0.3609(2) 0.4211(3) 1.00082(16) 0.0423(6) Uani 1 1 d . . .
H33 H 0.3379 0.3701 1.0527 0.051 Uiso 1 1 calc R . .
C13 C 0.45617(18) 0.45670(19) 0.84952(14) 0.0266(4) Uani 1 1 d . . .
F4 F 0.1145(3) 0.1962(3) 0.74078(18) 0.1554(15) Uani 1 1 d . . .
F5 F 0.1944(4) 0.3135(2) 0.7942(3) 0.1714(19) Uani 1 1 d . . .
C16 C 0.6019(2) 0.85243(19) 0.52371(15) 0.0321(5) Uani 1 1 d . . .
C26 C 0.6649(2) 0.9143(2) 0.44552(17) 0.0437(6) Uani 1 1 d . . .
H26A H 0.6137 0.9435 0.3962 0.066 Uiso 1 1 calc R . .
H26B H 0.7375 0.8616 0.4267 0.066 Uiso 1 1 calc R . .
H26C H 0.6851 0.9788 0.4620 0.066 Uiso 1 1 calc R . .
C54 C 0.9311(2) 0.6476(2) 0.46528(16) 0.0385(5) Uani 1 1 d . . .
H54 H 0.9200 0.6128 0.4192 0.046 Uiso 1 1 calc R . .
C34 C 1.0153(3) 0.7767(3) 0.51699(19) 0.0490(7) Uani 1 1 d . . .
H34 H 1.0632 0.8308 0.5051 0.059 Uiso 1 1 calc R . .
C35 C 0.9128(2) 0.6838(2) 0.92900(16) 0.0418(6) Uani 1 1 d . . .
H35 H 0.8730 0.7169 0.9781 0.050 Uiso 1 1 calc R . .
C45 C 1.0333(2) 0.6293(3) 0.93232(18) 0.0465(6) Uani 1 1 d . . .
H45 H 1.0740 0.6268 0.9820 0.056 Uiso 1 1 calc R . .
C52 C 0.3708(2) 0.60931(19) 0.57329(14) 0.0305(5) Uani 1 1 d . . .
H52 H 0.3530 0.6892 0.5481 0.037 Uiso 1 1 calc R . .
C44 C 1.0022(2) 0.7269(2) 0.44677(16) 0.0406(6) Uani 1 1 d . . .
H44 H 1.0403 0.7464 0.3887 0.049 Uiso 1 1 calc R . .
C18 C 0.1986(2) 0.8552(2) 0.7051(2) 0.0436(6) Uani 1 1 d . . .
C17 C 0.5251(2) 0.8746(2) 0.84090(16) 0.0385(5) Uani 1 1 d . . .
C55 C 1.0928(2) 0.5783(3) 0.86070(19) 0.0466(6) Uani 1 1 d . . .
H55 H 1.1739 0.5391 0.8617 0.056 Uiso 1 1 calc R . .
C27 C 0.5440(4) 0.9466(3) 0.8989(2) 0.0684(10) Uani 1 1 d . . .
H27A H 0.4786 0.9540 0.9460 0.103 Uiso 1 1 calc R . .
H27B H 0.5471 1.0229 0.8632 0.103 Uiso 1 1 calc R . .
H27C H 0.6188 0.9109 0.9263 0.103 Uiso 1 1 calc R . .
C28 C 0.0739(3) 0.9222(4) 0.7054(4) 0.0995(17) Uani 1 1 d . . .
H28A H 0.0698 0.9985 0.6672 0.149 Uiso 1 1 calc R . .
H28B H 0.0432 0.9303 0.7667 0.149 Uiso 1 1 calc R . .
H28C H 0.0262 0.8821 0.6827 0.149 Uiso 1 1 calc R . .
N14 N 0.9622(2) 0.7510(2) 0.60209(15) 0.0452(5) Uani 1 1 d . . .
C1S C 0.2356(3) 0.8962(2) 0.05839(18) 0.0470(6) Uani 1 1 d . . .
N1S N 0.3211(3) 0.8320(2) 0.0397(2) 0.0691(8) Uani 1 1 d . . .
C2S C 0.1265(3) 0.9801(3) 0.0844(2) 0.0627(8) Uani 1 1 d . . .
H2S1 H 0.1429 1.0155 0.1306 0.094 Uiso 1 1 calc R . .
H2S2 H 0.0630 0.9402 0.1078 0.094 Uiso 1 1 calc R . .
H2S3 H 0.1019 1.0399 0.0319 0.094 Uiso 1 1 calc R . .

loop_
_atom_site_aniso_label
_atom_site_aniso_U_11
_atom_site_aniso_U_22
_atom_site_aniso_U_33
_atom_site_aniso_U_23
_atom_site_aniso_U_13
_atom_site_aniso_U_12
Mn1 0.02304(17) 0.02257(17) 0.02620(17) -0.00651(12) -0.00265(12) -0.00442(12)
P2 0.0318(3) 0.0325(3) 0.0382(3) -0.0045(2) 0.0003(2) -0.0104(2)
P1 0.0618(5) 0.0454(4) 0.0329(3) -0.0108(3) 0.0031(3) -0.0156(3)
F7 0.0703(11) 0.0402(8) 0.0576(10) 0.0110(7) -0.0113(8) -0.0117(8)
F8 0.0446(10) 0.0769(13) 0.0937(14) -0.0085(11) -0.0318(10) -0.0001(9)
N11 0.0220(8) 0.0222(8) 0.0237(8) -0.0025(6) -0.0012(6) -0.0054(7)
F9 0.0706(11) 0.0517(10) 0.0540(10) -0.0103(8) 0.0192(8) -0.0088(8)
N21 0.0221(8) 0.0252(8) 0.0229(8) -0.0049(7) 0.0004(6) -0.0063(7)
N12 0.0291(9) 0.0249(8) 0.0249(9) -0.0059(7) -0.0035(7) -0.0079(7)
C64 0.0311(11) 0.0305(11) 0.0255(10) -0.0048(8) -0.0030(8) -0.0103(9)
N17 0.0397(11) 0.0370(11) 0.0403(11) -0.0162(9) -0.0005(9) -0.0133(9)
F3 0.0520(11) 0.1136(17) 0.0718(13) -0.0319(12) 0.0022(9) -0.0112(11)
N16 0.0392(11) 0.0280(9) 0.0336(10) -0.0038(8) -0.0026(8) -0.0058(8)
C1 0.0237(10) 0.0225(9) 0.0286(10) -0.0016(8) -0.0028(8) -0.0079(8)
C15 0.0285(11) 0.0286(10) 0.0257(10) -0.0044(8) -0.0004(8) -0.0117(9)
F6 0.1154(19) 0.0844(15) 0.0880(16) -0.0329(12) 0.0556(14) -0.0276(14)
F12 0.1001(16) 0.0821(14) 0.0726(12) -0.0421(11) 0.0417(11) -0.0464(12)
N13 0.0230(8) 0.0357(10) 0.0241(9) -0.0076(7) -0.0014(7) -0.0094(7)
F11 0.0628(13) 0.132(2) 0.130(2) -0.0525(17) -0.0276(13) -0.0410(13)
C32 0.0370(12) 0.0355(12) 0.0454(13) -0.0161(10) -0.0106(10) -0.0099(10)
N15 0.0322(10) 0.0406(10) 0.0276(9) -0.0103(8) 0.0018(8) -0.0126(8)
F2 0.1152(19) 0.0614(12) 0.0970(16) -0.0068(11) -0.0022(14) -0.0328(13)
C11 0.0220(10) 0.0256(10) 0.0225(10) -0.0047(8) -0.0008(8) -0.0058(8)
C23 0.0256(11) 0.0432(13) 0.0323(12) 0.0053(10) -0.0049(9) -0.0113(10)
F1 0.0632(13) 0.171(3) 0.1045(18) -0.0834(18) -0.0176(12) -0.0113(15)
N18 0.0285(11) 0.0348(10) 0.0484(12) -0.0115(9) -0.0051(8) -0.0027(9)
C22 0.0281(11) 0.0267(10) 0.0411(12) -0.0092(9) -0.0049(9) -0.0072(9)
F10 0.0991(16) 0.0310(9) 0.1239(18) -0.0035(10) 0.0500(14) -0.0156(9)
C21 0.0268(10) 0.0234(10) 0.0268(10) -0.0025(8) -0.0021(8) -0.0016(8)
C53 0.0242(10) 0.0510(14) 0.0297(11) -0.0147(10) -0.0011(9) -0.0112(10)
C2 0.0232(10) 0.0256(10) 0.0262(10) -0.0067(8) 0.0006(8) -0.0077(8)
C25 0.0290(11) 0.0470(14) 0.0403(13) -0.0174(11) -0.0034(10) -0.0064(10)
C31 0.0220(10) 0.0264(10) 0.0300(10) -0.0042(8) -0.0006(8) -0.0020(8)
C43 0.0240(11) 0.0731(18) 0.0244(11) -0.0109(11) -0.0002(9) -0.0134(11)
C12 0.0220(9) 0.0253(10) 0.0258(10) -0.0061(8) 0.0006(8) -0.0067(8)
C14 0.0240(10) 0.0276(10) 0.0266(10) -0.0037(8) -0.0004(8) -0.0069(8)
C42 0.0371(12) 0.0400(13) 0.0328(12) -0.0104(10) -0.0108(10) -0.0085(10)
C33 0.0265(11) 0.0678(18) 0.0273(12) 0.0078(11) -0.0037(9) -0.0167(11)
C13 0.0210(10) 0.0332(11) 0.0256(10) -0.0006(8) -0.0052(8) -0.0095(8)
F4 0.199(3) 0.176(3) 0.0727(17) -0.0428(18) -0.083(2) 0.041(3)
F5 0.213(4) 0.0480(13) 0.221(4) -0.0297(18) 0.114(3) -0.0441(18)
C16 0.0357(12) 0.0262(10) 0.0328(12) -0.0069(9) -0.0042(10) -0.0034(9)
C26 0.0464(14) 0.0399(13) 0.0402(13) -0.0041(11) 0.0065(11) -0.0111(11)
C54 0.0407(13) 0.0459(14) 0.0288(12) -0.0124(10) -0.0044(10) -0.0049(11)
C34 0.0504(15) 0.0572(16) 0.0452(15) -0.0098(12) 0.0128(12) -0.0326(13)
C35 0.0457(14) 0.0558(15) 0.0293(12) -0.0147(11) -0.0018(10) -0.0170(12)
C45 0.0452(15) 0.0637(17) 0.0372(13) -0.0121(12) -0.0134(11) -0.0176(13)
C52 0.0362(12) 0.0282(11) 0.0274(11) -0.0040(8) -0.0072(9) -0.0072(9)
C44 0.0383(13) 0.0482(14) 0.0279(11) -0.0010(10) 0.0066(10) -0.0082(11)
C18 0.0328(14) 0.0406(13) 0.0615(17) -0.0228(12) -0.0078(11) -0.0031(11)
C17 0.0493(14) 0.0396(13) 0.0316(12) -0.0104(10) 0.0063(10) -0.0219(11)
C55 0.0323(13) 0.0588(16) 0.0518(15) -0.0159(13) -0.0135(11) -0.0066(12)
C27 0.120(3) 0.071(2) 0.0386(15) -0.0234(14) 0.0100(16) -0.062(2)
C28 0.0375(17) 0.097(3) 0.181(5) -0.090(3) -0.031(2) 0.0191(18)
N14 0.0501(13) 0.0539(13) 0.0402(12) -0.0130(10) 0.0091(10) -0.0314(11)
C1S 0.0614(18) 0.0450(15) 0.0358(13) -0.0008(11) -0.0060(12) -0.0200(14)
N1S 0.085(2) 0.0505(15) 0.0626(17) -0.0092(13) -0.0056(15) -0.0033(15)
C2S 0.0559(18) 0.076(2) 0.0473(17) -0.0036(15) 0.0007(14) -0.0112(16)

loop_
_atom_type_symbol
_atom_type_description
_atom_type_scat_dispersion_real
_atom_type_scat_dispersion_imag
_atom_type_scat_source
C C 0.0033 0.0016 'International Tables Vol C Tables 4.2.6.8 and 6.1.1.4'
H H 0.0000 0.0000 'International Tables Vol C Tables 4.2.6.8 and 6.1.1.4'
N N 0.0061 0.0033 'International Tables Vol C Tables 4.2.6.8 and 6.1.1.4'
F F 0.0171 0.0103 'International Tables Vol C Tables 4.2.6.8 and 6.1.1.4'
P P 0.1023 0.0942 'International Tables Vol C Tables 4.2.6.8 and 6.1.1.4'
Mn Mn 0.3368 0.7283 'International Tables Vol C Tables 4.2.6.8 and 6.1.1.4'
Br Br -0.2901 2.4595 'International Tables Vol C Tables 4.2.6.8 and 6.1.1.4'
Ag Ag -0.8971 1.1015 'International Tables Vol C Tables 4.2.6.8 and 6.1.1.4'

loop_
_geom_angle_atom_site_label_1
_geom_angle_atom_site_label_2
_geom_angle_atom_site_label_3
_geom_angle
_geom_angle_site_symmetry_1
_geom_angle_site_symmetry_3
_geom_angle_publ_flag
N17 Mn1 C11 101.32(7) . . ?
N17 Mn1 N16 92.39(7) . . ?
C11 Mn1 N16 96.22(7) . . ?
N17 Mn1 N18 87.09(7) . . ?
C11 Mn1 N18 167.95(7) . . ?
N16 Mn1 N18 91.98(7) . . ?
N17 Mn1 N12 170.30(7) . . ?
C11 Mn1 N12 84.27(7) . . ?
N16 Mn1 N12 94.89(7) . . ?
N18 Mn1 N12 86.26(7) . . ?
N17 Mn1 N13 91.21(7) . . ?
C11 Mn1 N13 80.62(7) . . ?
N16 Mn1 N13 175.62(7) . . ?
N18 Mn1 N13 90.68(7) . . ?
N12 Mn1 N13 81.82(6) . . ?
F11 P2 F10 91.20(15) . . ?
F11 P2 F12 92.10(13) . . ?
F10 P2 F12 90.58(11) . . ?
F11 P2 F8 177.73(13) . . ?
F10 P2 F8 90.84(13) . . ?
F12 P2 F8 88.88(12) . . ?
F11 P2 F7 90.67(13) . . ?
F10 P2 F7 177.53(13) . . ?
F12 P2 F7 90.97(11) . . ?
F8 P2 F7 87.27(10) . . ?
F11 P2 F9 89.54(12) . . ?
F10 P2 F9 90.33(10) . . ?
F12 P2 F9 178.11(11) . . ?
F8 P2 F9 89.44(11) . . ?
F7 P2 F9 88.07(10) . . ?
F5 P1 F4 91.6(2) . . ?
F5 P1 F6 91.54(15) . . ?
F4 P1 F6 91.78(18) . . ?
F5 P1 F2 179.12(17) . . ?
F4 P1 F2 88.94(18) . . ?
F6 P1 F2 89.17(13) . . ?
F5 P1 F1 91.9(2) . . ?
F4 P1 F1 176.0(2) . . ?
F6 P1 F1 90.18(14) . . ?
F2 P1 F1 87.55(15) . . ?
F5 P1 F3 88.82(15) . . ?
F4 P1 F3 89.51(16) . . ?
F6 P1 F3 178.65(14) . . ?
F2 P1 F3 90.46(13) . . ?
F1 P1 F3 88.52(12) . . ?
C11 N11 C21 111.57(16) . . ?
C11 N11 C1 123.28(16) . . ?
C21 N11 C1 124.93(16) . . ?
C11 N21 C31 111.52(17) . . ?
C11 N21 C2 122.53(17) . . ?
C31 N21 C2 125.94(17) . . ?
C52 N12 C12 118.19(18) . . ?
C52 N12 Mn1 121.53(14) . . ?
C12 N12 Mn1 120.20(13) . . ?
C14 C64 C54 118.5(2) . . ?
C17 N17 Mn1 176.5(2) . . ?
C16 N16 Mn1 169.73(19) . . ?
N11 C1 C12 112.11(16) . . ?
N11 C1 C13 110.28(16) . . ?
C12 C1 C13 111.91(16) . . ?
N15 C15 C25 123.3(2) . . ?
N15 C15 C2 114.22(18) . . ?
C25 C15 C2 122.48(19) . . ?
C53 N13 C13 118.08(19) . . ?
C53 N13 Mn1 122.45(15) . . ?
C13 N13 Mn1 119.41(13) . . ?
C42 C32 C22 119.6(2) . . ?
C15 N15 C35 116.9(2) . . ?
N21 C11 N11 103.76(16) . . ?
N21 C11 Mn1 139.90(14) . . ?
N11 C11 Mn1 116.35(13) . . ?
C13 C23 C33 119.0(2) . . ?
C18 N18 Mn1 174.6(2) . . ?
C12 C22 C32 118.6(2) . . ?
C31 C21 N11 106.56(18) . . ?
N13 C53 C43 122.8(2) . . ?
N21 C2 C14 112.08(16) . . ?
N21 C2 C15 110.08(16) . . ?
C14 C2 C15 114.07(16) . . ?
C15 C25 C55 118.7(2) . . ?
C21 C31 N21 106.59(18) . . ?
C33 C43 C53 119.0(2) . . ?
N12 C12 C22 122.37(19) . . ?
N12 C12 C1 117.38(17) . . ?
C22 C12 C1 120.22(18) . . ?
N14 C14 C64 122.7(2) . . ?
N14 C14 C2 115.28(18) . . ?
C64 C14 C2 121.91(18) . . ?
C32 C42 C52 118.4(2) . . ?
C43 C33 C23 118.9(2) . . ?
N13 C13 C23 122.2(2) . . ?
N13 C13 C1 117.14(17) . . ?
C23 C13 C1 120.7(2) . . ?
N16 C16 C26 179.7(3) . . ?
C44 C54 C64 120.2(2) . . ?
N14 C34 C44 123.2(2) . . ?
N15 C35 C45 123.7(2) . . ?
C35 C45 C55 118.7(2) . . ?
N12 C52 C42 122.9(2) . . ?
C54 C44 C34 117.8(2) . . ?
N18 C18 C28 179.2(3) . . ?
N17 C17 C27 178.7(3) . . ?
C45 C55 C25 118.6(2) . . ?
C14 N14 C34 117.6(2) . . ?
N1S C1S C2S 178.4(3) . . ?

loop_
_geom_bond_atom_site_label_1
_geom_bond_atom_site_label_2
_geom_bond_distance
_geom_bond_site_symmetry_2
_geom_bond_publ_flag
Mn1 N17 2.1917(19) . ?
Mn1 C11 2.213(2) . ?
Mn1 N16 2.251(2) . ?
Mn1 N18 2.253(2) . ?
Mn1 N12 2.2625(17) . ?
Mn1 N13 2.3062(18) . ?
P2 F11 1.567(2) . ?
P2 F10 1.5687(18) . ?
P2 F12 1.5816(18) . ?
P2 F8 1.5922(18) . ?
P2 F7 1.5927(16) . ?
P2 F9 1.5972(17) . ?
P1 F5 1.538(2) . ?
P1 F4 1.554(3) . ?
P1 F6 1.578(2) . ?
P1 F2 1.581(2) . ?
P1 F1 1.586(2) . ?
P1 F3 1.591(2) . ?
N11 C11 1.358(3) . ?
N11 C21 1.384(3) . ?
N11 C1 1.478(2) . ?
N21 C11 1.349(3) . ?
N21 C31 1.390(3) . ?
N21 C2 1.473(3) . ?
N12 C52 1.339(3) . ?
N12 C12 1.346(3) . ?
C64 C14 1.369(3) . ?
C64 C54 1.379(3) . ?
N17 C17 1.129(3) . ?
N16 C16 1.136(3) . ?
C1 C12 1.522(3) . ?
C1 C13 1.524(3) . ?
C15 N15 1.333(3) . ?
C15 C25 1.384(3) . ?
C15 C2 1.522(3) . ?
N13 C53 1.339(3) . ?
N13 C13 1.347(3) . ?
C32 C42 1.376(3) . ?
C32 C22 1.385(3) . ?
N15 C35 1.345(3) . ?
C23 C13 1.382(3) . ?
C23 C33 1.386(4) . ?
N18 C18 1.123(3) . ?
C22 C12 1.379(3) . ?
C21 C31 1.338(3) . ?
C53 C43 1.381(3) . ?
C2 C14 1.519(3) . ?
C25 C55 1.386(3) . ?
C43 C33 1.375(4) . ?
C14 N14 1.344(3) . ?
C42 C52 1.381(3) . ?
C16 C26 1.452(3) . ?
C54 C44 1.372(4) . ?
C34 N14 1.347(3) . ?
C34 C44 1.377(4) . ?
C35 C45 1.373(4) . ?
C45 C55 1.376(4) . ?
C18 C28 1.450(4) . ?
C17 C27 1.440(3) . ?
C1S N1S 1.128(4) . ?
C1S C2S 1.461(4) . ?
